data_7120244
loop_
_publ_author_name
'Tsuchiya, Mizuho'
'Sakamoto, Ryota'
'Shimada, Masaki'
'Yamanoi, Yoshinori'
'Hattori, Yohei'
'Sugimoto, Kunihisa'
'Nishibori, Eiji'
'Nishihara, Hiroshi'

_publ_section_title
;
 \b-IminoBODIPY oligomers: Facilely accessible \p-conjugated luminescent
 BODIPY arrays
;
_journal_name_full 'Chem. Commun.'
_journal_paper_doi 10.1039/C7CC03279J
_journal_year 2017
_chemical_formula_moiety 'C48 H54 B2 F4 N6'
_chemical_formula_sum 'C48 H54 B2 F4 N6'
_chemical_formula_weight 812.61
_space_group_crystal_system monoclinic
_space_group_IT_number 14
_space_group_name_Hall '-P 2ybc'
_space_group_name_H-M_alt 'P 1 21/c 1'
_symmetry_space_group_name_Hall '-P 2ybc'
_symmetry_space_group_name_H-M 'P 1 21/c 1'
_atom_sites_solution_hydrogens geom
_atom_sites_solution_primary direct
_atom_sites_solution_secondary difmap
_audit_update_record
;
2017-01-16 deposited with the CCDC.
2017-06-08 downloaded from the CCDC.
;
_cell_angle_alpha 90.0000
_cell_angle_beta 92.164(5)
_cell_angle_gamma 90.0000
_cell_formula_units_Z 2
_cell_length_a 8.455(3)
_cell_length_b 11.938(5)
_cell_length_c 20.565(8)
_cell_measurement_reflns_used 5481
_cell_measurement_temperature 93
_cell_measurement_theta_max 27.50
_cell_measurement_theta_min 3.10
_cell_volume 2074.3(14)
_computing_cell_refinement 'CrystalClear-SM Expert 2.0 r3'
_computing_data_collection 'CrystalClear-SM Expert 2.0 r3 (Rigaku, 2009)'
_computing_data_reduction 'CrystalClear-SM Expert 2.0 r3'
_computing_molecular_graphics 'CrystalStructure 4.1.1'
_computing_publication_material 'CrystalStructure 4.1.1 (Rigaku, 2015)'
_computing_structure_refinement 'SHELXL97 (Sheldrick, 2008)'
_computing_structure_solution 'SIR2004 (Burla, et al., 2005)'
_diffrn_ambient_temperature 93
_diffrn_detector_area_resol_mean 7.111
_diffrn_measured_fraction_theta_full 0.964
_diffrn_measured_fraction_theta_max 0.964
_diffrn_measurement_device_type 'Rigaku Saturn724'
_diffrn_measurement_method \w
_diffrn_radiation_type 'Mo K\a'
_diffrn_radiation_wavelength 0.71075
_diffrn_reflns_av_R_equivalents 0.0418
_diffrn_reflns_limit_h_max 10
_diffrn_reflns_limit_h_min -10
_diffrn_reflns_limit_k_max 15
_diffrn_reflns_limit_k_min -12
_diffrn_reflns_limit_l_max 24
_diffrn_reflns_limit_l_min -24
_diffrn_reflns_number 15771
_diffrn_reflns_theta_full 27.470
_diffrn_reflns_theta_max 27.470
_diffrn_reflns_theta_min 3.063
_diffrn_standards_number 0
_exptl_absorpt_coefficient_mu 0.089
_exptl_absorpt_correction_T_max 0.991
_exptl_absorpt_correction_T_min 0.892
_exptl_absorpt_correction_type multi-scan
_exptl_absorpt_process_details 'REQAB (Rigaku, 1998)'
_exptl_crystal_colour orange
_exptl_crystal_density_diffrn 1.301
_exptl_crystal_density_method 'not measured'
_exptl_crystal_description prism
_exptl_crystal_F_000 860.00
_exptl_crystal_recrystallization_method 'Re-crystallisation from solvent: dichloromethane (good) / methanol (poor)'
_exptl_crystal_size_max 0.200
_exptl_crystal_size_mid 0.200
_exptl_crystal_size_min 0.100
_refine_diff_density_max 0.25
_refine_diff_density_min -0.23
_refine_ls_extinction_method none
_refine_ls_goodness_of_fit_ref 1.085
_refine_ls_hydrogen_treatment constr
_refine_ls_number_parameters 271
_refine_ls_number_reflns 4561
_refine_ls_number_restraints 0
_refine_ls_R_factor_all 0.0675
_refine_ls_R_factor_gt 0.0515
_refine_ls_shift/su_max 0.002
_refine_ls_structure_factor_coef Fsqd
_refine_ls_weighting_details 'w = 1/[\s^2^(Fo^2^)+(0.0550P)^2^+0.6505P] where P=(Fo^2^+2Fc^2^)/3'
_refine_ls_weighting_scheme calc
_refine_ls_wR_factor_gt 0.1160
_refine_ls_wR_factor_ref 0.1245
_reflns_number_gt 3687
_reflns_number_total 4561
_reflns_threshold_expression F^2^>2.0\s(F^2^)
_cod_data_source_file c7cc03279j2.cif
_cod_data_source_block BDP-en-BDP-1
_cod_database_code 7120244

loop_
_space_group_symop_id
_space_group_symop_operation_xyz
1 +X,+Y,+Z
2 -X,1/2+Y,1/2-Z
3 -X,-Y,-Z
4 +X,-1/2-Y,-1/2+Z

loop_
_atom_site_label
_atom_site_type_symbol
_atom_site_fract_x
_atom_site_fract_y
_atom_site_fract_z
_atom_site_U_iso_or_equiv
_atom_site_adp_type
_atom_site_occupancy
_atom_site_symmetry_multiplicity
_atom_site_calc_flag
_atom_site_refinement_flags
F1 F 0.82876(12) 0.39755(9) 0.36678(5) 0.0253(3) Uani 1 1 d .
F2 F 0.75039(12) 0.21967(9) 0.38700(5) 0.0268(3) Uani 1 1 d .
N1 N 0.78460(16) 0.27407(12) 0.27563(7) 0.0171(3) Uani 1 1 d .
N2 N 0.18525(17) 0.48123(13) 0.45447(7) 0.0212(3) Uani 1 1 d .
N25 N 0.55968(16) 0.34773(11) 0.33697(6) 0.0147(3) Uani 1 1 d .
C2 C 0.54569(19) 0.33950(13) 0.21837(8) 0.0149(3) Uani 1 1 d .
C3 C 0.2793(2) 0.27553(15) 0.07223(8) 0.0197(4) Uani 1 1 d .
H3 H 0.2226 0.2135 0.0542 0.024 Uiso 1 1 calc R
C4 C 0.9334(2) 0.22300(15) 0.19291(9) 0.0215(4) Uani 1 1 d .
H4 H 1.0206 0.1949 0.1701 0.026 Uiso 1 1 calc R
C5 C 0.32627(19) 0.41168(13) 0.29089(8) 0.0161(3) Uani 1 1 d .
C6 C 0.46754(19) 0.37861(13) 0.38578(8) 0.0155(3) Uani 1 1 d .
C7 C 0.32188(19) 0.41994(14) 0.35895(8) 0.0163(3) Uani 1 1 d .
C8 C 0.9249(2) 0.22948(14) 0.26059(9) 0.0202(4) Uani 1 1 d .
C9 C 0.19054(19) 0.46966(14) 0.39323(8) 0.0177(4) Uani 1 1 d .
H9 H 0.1021 0.4954 0.3676 0.021 Uiso 1 1 calc R
C10 C 0.45224(18) 0.35327(14) 0.15590(8) 0.0153(3) Uani 1 1 d .
C11 C 0.5384(2) 0.55571(15) 0.15208(9) 0.0231(4) Uani 1 1 d .
H11A H 0.4915 0.5798 0.1926 0.028 Uiso 1 1 calc R
H11B H 0.5342 0.6176 0.1207 0.028 Uiso 1 1 calc R
H11C H 0.6489 0.5338 0.1609 0.028 Uiso 1 1 calc R
C12 C 0.7568(2) 0.27286(16) 0.09312(9) 0.0246(4) Uani 1 1 d .
H12A H 0.7083 0.3458 0.0833 0.030 Uiso 1 1 calc R
H12B H 0.6832 0.2130 0.0797 0.030 Uiso 1 1 calc R
H12C H 0.8547 0.2654 0.0694 0.030 Uiso 1 1 calc R
C13 C 0.36920(19) 0.26081(14) 0.12980(8) 0.0168(3) Uani 1 1 d .
C14 C 0.5202(2) 0.36745(15) 0.45501(8) 0.0210(4) Uani 1 1 d .
H14A H 0.6158 0.4124 0.4633 0.025 Uiso 1 1 calc R
H14B H 0.5433 0.2886 0.4648 0.025 Uiso 1 1 calc R
H14C H 0.4363 0.3939 0.4828 0.025 Uiso 1 1 calc R
C15 C 0.3766(2) 0.14768(14) 0.16250(9) 0.0214(4) Uani 1 1 d .
H15A H 0.3047 0.0958 0.1392 0.026 Uiso 1 1 calc R
H15B H 0.3451 0.1551 0.2077 0.026 Uiso 1 1 calc R
H15C H 0.4850 0.1187 0.1618 0.026 Uiso 1 1 calc R
C16 C 0.7938(2) 0.26426(14) 0.16464(8) 0.0199(4) Uani 1 1 d .
C17 C 0.3555(2) 0.46785(15) 0.06675(8) 0.0219(4) Uani 1 1 d .
H17 H 0.3514 0.5381 0.0451 0.026 Uiso 1 1 calc R
C18 C 0.1984(2) 0.44687(15) 0.24309(8) 0.0205(4) Uani 1 1 d .
H18A H 0.1842 0.3892 0.2095 0.025 Uiso 1 1 calc R
H18B H 0.2278 0.5178 0.2228 0.025 Uiso 1 1 calc R
H18C H 0.0992 0.4567 0.2656 0.025 Uiso 1 1 calc R
C19 C 0.69863(19) 0.29596(14) 0.21745(8) 0.0166(3) Uani 1 1 d .
C20 C 1.0450(2) 0.19297(16) 0.31126(9) 0.0247(4) Uani 1 1 d .
H20A H 1.0143 0.1201 0.3288 0.030 Uiso 1 1 calc R
H20B H 1.0508 0.2483 0.3465 0.030 Uiso 1 1 calc R
H20C H 1.1486 0.1866 0.2918 0.030 Uiso 1 1 calc R
C21 C 0.2700(2) 0.37793(15) 0.04034(8) 0.0219(4) Uani 1 1 d .
C22 C 0.1696(3) 0.38913(18) -0.02166(9) 0.0327(5) Uani 1 1 d .
H22A H 0.1834 0.4641 -0.0399 0.039 Uiso 1 1 calc R
H22B H 0.0580 0.3777 -0.0121 0.039 Uiso 1 1 calc R
H22C H 0.2021 0.3328 -0.0531 0.039 Uiso 1 1 calc R
C23 C 0.04528(19) 0.53823(15) 0.47794(8) 0.0203(4) Uani 1 1 d .
H23A H -0.0242 0.5611 0.4404 0.024 Uiso 1 1 calc R
H23B H 0.0781 0.6066 0.5021 0.024 Uiso 1 1 calc R
C24 C 0.44695(19) 0.45702(14) 0.12427(8) 0.0177(4) Uani 1 1 d .
C26 C 0.47674(19) 0.36641(13) 0.27746(8) 0.0149(3) Uani 1 1 d .
B1 B 0.7340(2) 0.30861(16) 0.34434(10) 0.0183(4) Uani 1 1 d .

loop_
_atom_site_aniso_label
_atom_site_aniso_U_11
_atom_site_aniso_U_22
_atom_site_aniso_U_33
_atom_site_aniso_U_23
_atom_site_aniso_U_13
_atom_site_aniso_U_12
F1 0.0162(5) 0.0324(6) 0.0270(6) -0.0084(5) -0.0018(4) -0.0028(4)
F2 0.0226(6) 0.0335(6) 0.0241(6) 0.0097(5) 0.0011(4) 0.0072(4)
N1 0.0135(7) 0.0201(7) 0.0177(7) 0.0005(6) -0.0006(5) 0.0018(5)
N2 0.0164(7) 0.0279(8) 0.0197(8) -0.0029(6) 0.0036(6) 0.0006(6)
N25 0.0146(7) 0.0164(7) 0.0130(7) -0.0010(5) 0.0002(5) -0.0012(5)
C2 0.0150(8) 0.0140(7) 0.0156(8) -0.0013(6) 0.0005(6) -0.0017(6)
C3 0.0179(8) 0.0244(9) 0.0167(9) -0.0062(7) 0.0014(6) -0.0011(7)
C4 0.0157(8) 0.0251(9) 0.0238(10) -0.0041(7) 0.0030(7) 0.0035(7)
C5 0.0146(8) 0.0162(8) 0.0176(9) -0.0017(7) 0.0015(6) -0.0014(6)
C6 0.0164(8) 0.0146(7) 0.0158(9) -0.0020(6) 0.0018(6) -0.0029(6)
C7 0.0156(8) 0.0176(8) 0.0157(9) -0.0027(7) 0.0018(6) -0.0025(6)
C8 0.0146(8) 0.0195(8) 0.0265(10) -0.0019(7) 0.0010(7) 0.0012(6)
C9 0.0164(8) 0.0182(8) 0.0185(9) -0.0016(7) 0.0017(6) -0.0011(6)
C10 0.0138(8) 0.0181(8) 0.0143(8) -0.0023(7) 0.0020(6) 0.0023(6)
C11 0.0252(9) 0.0202(9) 0.0237(10) 0.0010(7) -0.0022(7) -0.0029(7)
C12 0.0230(9) 0.0310(10) 0.0200(10) -0.0035(8) 0.0038(7) 0.0060(8)
C13 0.0156(8) 0.0189(8) 0.0161(9) -0.0025(7) 0.0032(6) 0.0017(6)
C14 0.0200(9) 0.0261(9) 0.0168(9) -0.0002(7) 0.0006(7) 0.0016(7)
C15 0.0212(9) 0.0163(8) 0.0267(10) -0.0016(7) -0.0012(7) 0.0007(7)
C16 0.0178(8) 0.0196(8) 0.0225(9) -0.0039(7) 0.0034(7) 0.0008(6)
C17 0.0266(9) 0.0214(9) 0.0179(9) 0.0030(7) 0.0010(7) 0.0014(7)
C18 0.0172(8) 0.0259(9) 0.0184(9) -0.0015(7) -0.0007(7) 0.0041(7)
C19 0.0167(8) 0.0170(8) 0.0159(9) -0.0012(7) -0.0003(6) -0.0003(6)
C20 0.0165(8) 0.0300(10) 0.0273(10) 0.0000(8) -0.0014(7) 0.0046(7)
C21 0.0215(9) 0.0296(10) 0.0145(9) -0.0012(7) -0.0003(7) 0.0015(7)
C22 0.0343(11) 0.0441(12) 0.0190(10) 0.0016(9) -0.0080(8) -0.0028(9)
C23 0.0177(8) 0.0263(9) 0.0172(9) -0.0039(7) 0.0028(7) 0.0033(7)
C24 0.0179(8) 0.0196(8) 0.0159(9) -0.0016(7) 0.0025(6) 0.0003(6)
C26 0.0152(8) 0.0159(8) 0.0134(8) -0.0003(6) -0.0008(6) -0.0021(6)
B1 0.0151(9) 0.0216(9) 0.0182(10) 0.0021(8) 0.0002(7) 0.0007(7)

loop_
_atom_type_symbol
_atom_type_description
_atom_type_scat_dispersion_real
_atom_type_scat_dispersion_imag
_atom_type_scat_source
C C 0.0033 0.0016
;
International Tables for Crystallography
(Vol. C, Tables 4.2.6.8 and 6.1.1.4)
;
H H 0.0000 0.0000
;
International Tables for Crystallography
(Vol. C, Table 6.1.1.4)
;
B B 0.0013 0.0007
;
International Tables for Crystallography
(Vol. C, Tables 4.2.6.8 and 6.1.1.4)
;
F F 0.0171 0.0103
;
International Tables for Crystallography
(Vol. C, Tables 4.2.6.8 and 6.1.1.4)
;
N N 0.0061 0.0033
;
International Tables for Crystallography
(Vol. C, Tables 4.2.6.8 and 6.1.1.4)
;

loop_
_geom_angle_atom_site_label_1
_geom_angle_atom_site_label_2
_geom_angle_atom_site_label_3
_geom_angle
_geom_angle_site_symmetry_1
_geom_angle_site_symmetry_3
C8 N1 C19 108.09(14) . .
C8 N1 B1 126.26(14) . .
C19 N1 B1 125.28(14) . .
C9 N2 C23 115.93(15) . .
C6 N25 C26 108.81(14) . .
C6 N25 B1 125.85(14) . .
C26 N25 B1 125.11(13) . .
C19 C2 C26 120.82(15) . .
C19 C2 C10 119.39(14) . .
C26 C2 C10 119.75(14) . .
C21 C3 C13 122.13(16) . .
C21 C3 H3 118.9 . .
C13 C3 H3 118.9 . .
C16 C4 C8 108.81(15) . .
C16 C4 H4 125.6 . .
C8 C4 H4 125.6 . .
C7 C5 C26 106.15(14) . .
C7 C5 C18 126.16(15) . .
C26 C5 C18 127.67(15) . .
N25 C6 C7 108.89(14) . .
N25 C6 C14 122.07(15) . .
C7 C6 C14 129.04(15) . .
C5 C7 C6 107.93(14) . .
C5 C7 C9 123.88(15) . .
C6 C7 C9 128.09(15) . .
N1 C8 C4 109.24(15) . .
N1 C8 C20 122.48(16) . .
C4 C8 C20 128.28(16) . .
N2 C9 C7 125.30(16) . .
N2 C9 H9 117.3 . .
C7 C9 H9 117.3 . .
C24 C10 C13 120.78(15) . .
C24 C10 C2 120.30(14) . .
C13 C10 C2 118.92(14) . .
C24 C11 H11A 109.5 . .
C24 C11 H11B 109.5 . .
H11A C11 H11B 109.5 . .
C24 C11 H11C 109.5 . .
H11A C11 H11C 109.5 . .
H11B C11 H11C 109.5 . .
C16 C12 H12A 109.5 . .
C16 C12 H12B 109.5 . .
H12A C12 H12B 109.5 . .
C16 C12 H12C 109.5 . .
H12A C12 H12C 109.5 . .
H12B C12 H12C 109.5 . .
C3 C13 C10 118.32(15) . .
C3 C13 C15 120.24(15) . .
C10 C13 C15 121.44(15) . .
C6 C14 H14A 109.5 . .
C6 C14 H14B 109.5 . .
H14A C14 H14B 109.5 . .
C6 C14 H14C 109.5 . .
H14A C14 H14C 109.5 . .
H14B C14 H14C 109.5 . .
C13 C15 H15A 109.5 . .
C13 C15 H15B 109.5 . .
H15A C15 H15B 109.5 . .
C13 C15 H15C 109.5 . .
H15A C15 H15C 109.5 . .
H15B C15 H15C 109.5 . .
C4 C16 C19 105.72(15) . .
C4 C16 C12 125.43(16) . .
C19 C16 C12 128.85(15) . .
C21 C17 C24 121.49(16) . .
C21 C17 H17 119.3 . .
C24 C17 H17 119.3 . .
C5 C18 H18A 109.5 . .
C5 C18 H18B 109.5 . .
H18A C18 H18B 109.5 . .
C5 C18 H18C 109.5 . .
H18A C18 H18C 109.5 . .
H18B C18 H18C 109.5 . .
C2 C19 N1 120.62(14) . .
C2 C19 C16 131.23(16) . .
N1 C19 C16 108.14(14) . .
C8 C20 H20A 109.5 . .
C8 C20 H20B 109.5 . .
H20A C20 H20B 109.5 . .
C8 C20 H20C 109.5 . .
H20A C20 H20C 109.5 . .
H20B C20 H20C 109.5 . .
C3 C21 C17 118.37(16) . .
C3 C21 C22 119.78(16) . .
C17 C21 C22 121.85(16) . .
C21 C22 H22A 109.5 . .
C21 C22 H22B 109.5 . .
H22A C22 H22B 109.5 . .
C21 C22 H22C 109.5 . .
H22A C22 H22C 109.5 . .
H22B C22 H22C 109.5 . .
N2 C23 C23 110.54(18) . 3_566
N2 C23 H23A 109.5 . .
C23 C23 H23A 109.5 3_566 .
N2 C23 H23B 109.5 . .
C23 C23 H23B 109.5 3_566 .
H23A C23 H23B 108.1 . .
C17 C24 C10 118.91(15) . .
C17 C24 C11 120.58(15) . .
C10 C24 C11 120.51(15) . .
C2 C26 N25 120.49(15) . .
C2 C26 C5 131.29(15) . .
N25 C26 C5 108.21(14) . .
F2 B1 F1 109.36(15) . .
F2 B1 N25 111.51(14) . .
F1 B1 N25 109.57(14) . .
F2 B1 N1 110.52(15) . .
F1 B1 N1 109.20(14) . .
N25 B1 N1 106.63(14) . .

loop_
_geom_bond_atom_site_label_1
_geom_bond_atom_site_label_2
_geom_bond_distance
_geom_bond_site_symmetry_2
F1 B1 1.398(2) .
F2 B1 1.381(2) .
N1 C8 1.347(2) .
N1 C19 1.401(2) .
N1 B1 1.548(2) .
N2 C9 1.269(2) .
N2 C23 1.463(2) .
N25 C6 1.345(2) .
N25 C26 1.405(2) .
N25 B1 1.548(2) .
C2 C19 1.394(2) .
C2 C26 1.405(2) .
C2 C10 1.492(2) .
C3 C21 1.388(3) .
C3 C13 1.393(2) .
C3 H3 0.9500 .
C4 C16 1.387(2) .
C4 C8 1.399(3) .
C4 H4 0.9500 .
C5 C7 1.405(2) .
C5 C26 1.419(2) .
C5 C18 1.494(2) .
C6 C7 1.419(2) .
C6 C14 1.482(2) .
C7 C9 1.464(2) .
C8 C20 1.492(2) .
C9 H9 0.9500 .
C10 C24 1.399(2) .
C10 C13 1.404(2) .
C11 C24 1.510(2) .
C11 H11A 0.9800 .
C11 H11B 0.9800 .
C11 H11C 0.9800 .
C12 C16 1.496(3) .
C12 H12A 0.9800 .
C12 H12B 0.9800 .
C12 H12C 0.9800 .
C13 C15 1.509(2) .
C14 H14A 0.9800 .
C14 H14B 0.9800 .
C14 H14C 0.9800 .
C15 H15A 0.9800 .
C15 H15B 0.9800 .
C15 H15C 0.9800 .
C16 C19 1.427(2) .
C17 C21 1.393(3) .
C17 C24 1.394(2) .
C17 H17 0.9500 .
C18 H18A 0.9800 .
C18 H18B 0.9800 .
C18 H18C 0.9800 .
C20 H20A 0.9800 .
C20 H20B 0.9800 .
C20 H20C 0.9800 .
C21 C22 1.511(3) .
C22 H22A 0.9800 .
C22 H22B 0.9800 .
C22 H22C 0.9800 .
C23 C23 1.515(3) 3_566
C23 H23A 0.9900 .
C23 H23B 0.9900 .

loop_
_geom_torsion_atom_site_label_1
_geom_torsion_atom_site_label_2
_geom_torsion_atom_site_label_3
_geom_torsion_atom_site_label_4
_geom_torsion
_geom_torsion_site_symmetry_4
C26 N25 C6 C7 -0.79(18) .
B1 N25 C6 C7 173.90(15) .
C26 N25 C6 C14 178.95(14) .
B1 N25 C6 C14 -6.4(2) .
C26 C5 C7 C6 -0.75(18) .
C18 C5 C7 C6 -179.28(16) .
C26 C5 C7 C9 175.89(15) .
C18 C5 C7 C9 -2.6(3) .
N25 C6 C7 C5 0.97(18) .
C14 C6 C7 C5 -178.75(16) .
N25 C6 C7 C9 -175.48(15) .
C14 C6 C7 C9 4.8(3) .
C19 N1 C8 C4 0.77(19) .
B1 N1 C8 C4 -172.52(15) .
C19 N1 C8 C20 -178.27(16) .
B1 N1 C8 C20 8.4(3) .
C16 C4 C8 N1 -0.3(2) .
C16 C4 C8 C20 178.64(17) .
C23 N2 C9 C7 177.14(15) .
C5 C7 C9 N2 -177.84(16) .
C6 C7 C9 N2 -1.9(3) .
C19 C2 C10 C24 -96.83(19) .
C26 C2 C10 C24 85.6(2) .
C19 C2 C10 C13 83.60(19) .
C26 C2 C10 C13 -93.98(19) .
C21 C3 C13 C10 0.1(2) .
C21 C3 C13 C15 -179.59(16) .
C24 C10 C13 C3 -1.1(2) .
C2 C10 C13 C3 178.49(14) .
C24 C10 C13 C15 178.59(15) .
C2 C10 C13 C15 -1.8(2) .
C8 C4 C16 C19 -0.2(2) .
C8 C4 C16 C12 179.32(16) .
C26 C2 C19 N1 2.5(2) .
C10 C2 C19 N1 -175.08(14) .
C26 C2 C19 C16 -178.89(17) .
C10 C2 C19 C16 3.6(3) .
C8 N1 C19 C2 178.01(15) .
B1 N1 C19 C2 -8.6(2) .
C8 N1 C19 C16 -0.92(18) .
B1 N1 C19 C16 172.45(15) .
C4 C16 C19 C2 -178.07(17) .
C12 C16 C19 C2 2.4(3) .
C4 C16 C19 N1 0.71(19) .
C12 C16 C19 N1 -178.84(17) .
C13 C3 C21 C17 0.9(3) .
C13 C3 C21 C22 -179.50(16) .
C24 C17 C21 C3 -0.9(3) .
C24 C17 C21 C22 179.49(17) .
C9 N2 C23 C23 119.3(2) 3_566
C21 C17 C24 C10 -0.1(3) .
C21 C17 C24 C11 -179.88(16) .
C13 C10 C24 C17 1.1(2) .
C2 C10 C24 C17 -178.50(15) .
C13 C10 C24 C11 -179.11(15) .
C2 C10 C24 C11 1.3(2) .
C19 C2 C26 N25 -1.3(2) .
C10 C2 C26 N25 176.23(14) .
C19 C2 C26 C5 179.48(17) .
C10 C2 C26 C5 -3.0(3) .
C6 N25 C26 C2 -179.05(14) .
B1 N25 C26 C2 6.2(2) .
C6 N25 C26 C5 0.32(18) .
B1 N25 C26 C5 -174.42(14) .
C7 C5 C26 C2 179.56(17) .
C18 C5 C26 C2 -1.9(3) .
C7 C5 C26 N25 0.28(17) .
C18 C5 C26 N25 178.79(15) .
C6 N25 B1 F2 55.1(2) .
C26 N25 B1 F2 -131.01(16) .
C6 N25 B1 F1 -66.1(2) .
C26 N25 B1 F1 107.78(17) .
C6 N25 B1 N1 175.87(14) .
C26 N25 B1 N1 -10.3(2) .
C8 N1 B1 F2 -55.0(2) .
C19 N1 B1 F2 132.86(16) .
C8 N1 B1 F1 65.4(2) .
C19 N1 B1 F1 -106.80(18) .
C8 N1 B1 N25 -176.32(15) .
C19 N1 B1 N25 11.5(2) .
